data_2017313
loop_
_publ_author_name
'Rivera, Augusto'
'Guevara-Pulido, James'
'Sadat-Bernal, John'
'R\'ios-Motta, Jaime'
'Zaragoza, Guillermo'

_publ_section_title
;
 The solid-state 2:1 molecular complex of
 1,5:3,7-dimethano-1,3,5,7-benzotetrazonine with hydroquinone
;
_journal_coeditor_code SK3334
_journal_issue 9
_journal_name_full 'Acta Crystallographica Section C'
_journal_page_first o435
_journal_page_last o437
_journal_paper_doi 10.1107/S0108270109025499
_journal_volume 65
_journal_year 2009
_chemical_formula_iupac '2C11 H14 N4, C6 H6 O2'
_chemical_formula_moiety '2(C11 H14 N4), C6 H6 O2'
_chemical_formula_sum 'C14 H17 N4 O'
_chemical_formula_weight 514.64
_chemical_name_systematic
;
1,5:3,7-dimethano-1,3,5,7-benzotetrazonine--hydroquinone (2/1)
;
_space_group_IT_number 14
_symmetry_cell_setting monoclinic
_symmetry_space_group_name_Hall '-P 2yn'
_symmetry_space_group_name_H-M 'P 1 21/n 1'
_atom_sites_solution_hydrogens geom
_atom_sites_solution_primary direct
_atom_sites_solution_secondary difmap
_audit_conform_dict_name cif_core.dic
_audit_conform_dict_version 2.4
_audit_creation_method 'WinGX routine CIF_UPDATE'
_cell_angle_alpha 90
_cell_angle_beta 90.687(3)
_cell_angle_gamma 90
_cell_formula_units_Z 2
_cell_length_a 6.6421(4)
_cell_length_b 5.9519(3)
_cell_length_c 31.5160(18)
_cell_measurement_reflns_used 1992
_cell_measurement_temperature 100(2)
_cell_measurement_theta_max 29.96
_cell_measurement_theta_min 2.58
_cell_volume 1245.84(12)
_computing_cell_refinement 'APEX2 (Bruker, 2005)'
_computing_data_collection 'APEX2 (Bruker, 2005)'
_computing_data_reduction 'APEX2 (Bruker, 2005)'
_computing_molecular_graphics 'Ortep-3 for Windows (Farrugia, 1997)'
_computing_publication_material 'WinGX (Farrugia, 1999)'
_computing_structure_refinement 'SHELXL97 (Sheldrick, 2008)'
_computing_structure_solution 'SIR97 (Altomare <i>et al.</i>,  1999)'
_diffrn_ambient_temperature 100(2)
_diffrn_measured_fraction_theta_full 0.995
_diffrn_measured_fraction_theta_max 0.995
_diffrn_measurement_device 'four-circle diffractometer'
_diffrn_measurement_device_type 'Bruker APEXII CCD'
_diffrn_measurement_method 'omega and phi scans'
_diffrn_radiation_source 'fine-focus sealed tube'
_diffrn_radiation_type MoK\a
_diffrn_radiation_wavelength 0.7107
_diffrn_reflns_av_R_equivalents 0.0525
_diffrn_reflns_limit_h_max 9
_diffrn_reflns_limit_h_min -9
_diffrn_reflns_limit_k_max 8
_diffrn_reflns_limit_k_min 0
_diffrn_reflns_limit_l_max 45
_diffrn_reflns_limit_l_min 0
_diffrn_reflns_number 16516
_diffrn_reflns_theta_full 30.65
_diffrn_reflns_theta_max 30.65
_diffrn_reflns_theta_min 1.29
_exptl_absorpt_coefficient_mu 0.091
_exptl_absorpt_correction_T_max 0.98
_exptl_absorpt_correction_T_min 0.90
_exptl_absorpt_correction_type multi-scan
_exptl_absorpt_process_details '(SADABS; Bruker, 2005)'
_exptl_crystal_colour colourless
_exptl_crystal_density_diffrn 1.372
_exptl_crystal_density_method 'not measured'
_exptl_crystal_description prism
_exptl_crystal_F_000 548
_exptl_crystal_size_max 0.38
_exptl_crystal_size_mid 0.21
_exptl_crystal_size_min 0.2
_refine_diff_density_max 0.305
_refine_diff_density_min -0.307
_refine_ls_extinction_method none
_refine_ls_goodness_of_fit_ref 1.077
_refine_ls_hydrogen_treatment mixed
_refine_ls_matrix_type full
_refine_ls_number_parameters 175
_refine_ls_number_reflns 3840
_refine_ls_number_restraints 0
_refine_ls_restrained_S_all 1.077
_refine_ls_R_factor_all 0.0775
_refine_ls_R_factor_gt 0.0494
_refine_ls_shift/su_max 0.001
_refine_ls_shift/su_mean 0
_refine_ls_structure_factor_coef Fsqd
_refine_ls_weighting_details 'calc w=1/[\s^2^(Fo^2^)+(0.0522P)^2^+0.1373P] where P=(Fo^2^+2Fc^2^)/3'
_refine_ls_weighting_scheme calc
_refine_ls_wR_factor_gt 0.1088
_refine_ls_wR_factor_ref 0.1205
_reflns_number_gt 2673
_reflns_number_total 3840
_reflns_threshold_expression >2\s(I)
_cod_data_source_file sk3334.cif
_cod_data_source_block I
_cod_original_sg_symbol_H-M 'P 21/n'
_cod_database_code 2017313
_cod_database_fobs_code 2017313

loop_
_symmetry_equiv_pos_as_xyz
'x, y, z'
'-x+1/2, y+1/2, -z+1/2'
'-x, -y, -z'
'x-1/2, -y-1/2, z-1/2'

loop_
_atom_site_type_symbol
_atom_site_label
_atom_site_fract_x
_atom_site_fract_y
_atom_site_fract_z
_atom_site_U_iso_or_equiv
_atom_site_adp_type
_atom_site_calc_flag
_atom_site_refinement_flags
_atom_site_occupancy
_atom_site_disorder_assembly
_atom_site_disorder_group
C C1 0.33750(19) 0.8528(2) 0.50431(4) 0.0143(3) Uani d . 1 . .
C C2 0.5265(2) 0.7955(2) 0.52058(4) 0.0151(3) Uani d . 1 . .
H H2 0.5453 0.6556 0.5346 0.018 Uiso calc R 1 . .
C C3 0.3123(2) 1.0572(2) 0.48363(4) 0.0156(3) Uani d . 1 . .
H H3 0.184 1.0967 0.4723 0.019 Uiso calc R 1 . .
C C4 0.09599(19) 0.5617(2) 0.68067(4) 0.0136(3) Uani d . 1 . .
C C5 0.1349(2) 0.6814(2) 0.71778(4) 0.0161(3) Uani d . 1 . .
H H5 0.269 0.6927 0.7284 0.019 Uiso calc R 1 . .
C C6 -0.0211(2) 0.7849(2) 0.73956(4) 0.0178(3) Uani d . 1 . .
H H6 0.0065 0.8649 0.7651 0.021 Uiso calc R 1 . .
C C7 -0.2171(2) 0.7710(2) 0.72391(4) 0.0178(3) Uani d . 1 . .
H H7 -0.3237 0.8419 0.7387 0.021 Uiso calc R 1 . .
C C8 -0.2572(2) 0.6530(2) 0.68654(4) 0.0163(3) Uani d . 1 . .
H H8 -0.391 0.6449 0.6757 0.02 Uiso calc R 1 . .
C C9 -0.10221(19) 0.5470(2) 0.66509(4) 0.0136(3) Uani d . 1 . .
C C10 -0.1019(2) 0.1847(2) 0.62874(4) 0.0191(3) Uani d . 1 . .
H H10A -0.143 0.1281 0.6569 0.023 Uiso calc R 1 . .
H H10B -0.1846 0.1057 0.6071 0.023 Uiso calc R 1 . .
C C11 0.1736(2) 0.2207(2) 0.58177(4) 0.0178(3) Uani d . 1 . .
H H11A 0.0875 0.1605 0.5586 0.021 Uiso calc R 1 . .
H H11B 0.3144 0.1759 0.5762 0.021 Uiso calc R 1 . .
C C12 0.2945(2) 0.5531(2) 0.61631(4) 0.0156(3) Uani d . 1 . .
H H12A 0.4353 0.5215 0.6082 0.019 Uiso calc R 1 . .
H H12B 0.2793 0.7183 0.6181 0.019 Uiso calc R 1 . .
C C13 0.2444(2) 0.2105(2) 0.65594(4) 0.0188(3) Uani d . 1 . .
H H13A 0.3807 0.1483 0.6514 0.023 Uiso calc R 1 . .
H H13B 0.1967 0.1531 0.6835 0.023 Uiso calc R 1 . .
C C14 -0.05507(19) 0.5276(2) 0.58892(4) 0.0151(3) Uani d . 1 . .
H H14A -0.0657 0.693 0.5912 0.018 Uiso calc R 1 . .
H H14B -0.1333 0.4812 0.5635 0.018 Uiso calc R 1 . .
N N1 -0.14875(17) 0.42664(18) 0.62647(3) 0.0150(2) Uani d . 1 . .
N N2 0.11009(18) 0.12458(19) 0.62236(4) 0.0190(3) Uani d . 1 . .
N N3 0.15909(16) 0.46852(18) 0.58234(3) 0.0149(2) Uani d . 1 . .
N N4 0.26049(16) 0.45734(18) 0.65873(3) 0.0146(2) Uani d . 1 . .
O O1 0.17232(14) 0.71492(17) 0.50782(3) 0.0190(2) Uani d . 1 . .
H H1O 0.189(2) 0.616(3) 0.5284(5) 0.023 Uiso d . 1 . .

loop_
_atom_site_aniso_label
_atom_site_aniso_U_11
_atom_site_aniso_U_22
_atom_site_aniso_U_33
_atom_site_aniso_U_12
_atom_site_aniso_U_13
_atom_site_aniso_U_23
C1 0.0153(6) 0.0166(7) 0.0111(6) -0.0015(5) 0.0005(5) -0.0017(5)
C2 0.0179(7) 0.0140(6) 0.0134(6) 0.0029(5) 0.0004(5) 0.0024(5)
C3 0.0152(6) 0.0187(7) 0.0128(6) 0.0020(5) -0.0011(5) 0.0015(5)
C4 0.0144(6) 0.0123(6) 0.0141(6) 0.0008(5) 0.0011(5) 0.0018(5)
C5 0.0155(7) 0.0166(7) 0.0163(6) -0.0009(5) -0.0019(5) 0.0000(5)
C6 0.0221(7) 0.0161(6) 0.0150(6) -0.0021(5) -0.0001(5) -0.0024(5)
C7 0.0186(7) 0.0174(7) 0.0174(7) -0.0001(5) 0.0047(5) -0.0022(5)
C8 0.0141(6) 0.0172(7) 0.0177(7) -0.0022(5) 0.0005(5) 0.0017(5)
C9 0.0168(6) 0.0116(6) 0.0125(6) -0.0015(5) -0.0017(5) 0.0014(5)
C10 0.0243(7) 0.0155(7) 0.0177(7) -0.0049(5) 0.0007(6) -0.0018(5)
C11 0.0216(7) 0.0172(7) 0.0147(6) 0.0018(5) 0.0002(5) -0.0035(5)
C12 0.0148(6) 0.0179(7) 0.0142(6) -0.0011(5) -0.0003(5) -0.0010(5)
C13 0.0238(7) 0.0157(7) 0.0168(7) 0.0053(5) -0.0025(5) 0.0010(5)
C14 0.0156(6) 0.0172(7) 0.0124(6) 0.0013(5) -0.0009(5) 0.0006(5)
N1 0.0173(6) 0.0149(6) 0.0129(5) -0.0021(4) -0.0006(4) -0.0014(4)
N2 0.0267(7) 0.0148(6) 0.0156(6) 0.0011(5) -0.0009(5) -0.0011(5)
N3 0.0158(6) 0.0152(6) 0.0137(5) 0.0011(4) -0.0010(4) 0.0003(4)
N4 0.0152(5) 0.0156(6) 0.0130(5) 0.0021(4) -0.0004(4) -0.0012(4)
O1 0.0176(5) 0.0212(5) 0.0181(5) -0.0057(4) -0.0021(4) 0.0069(4)

loop_
_atom_type_symbol
_atom_type_description
_atom_type_scat_dispersion_real
_atom_type_scat_dispersion_imag
_atom_type_scat_source
C C 0.0033 0.0016 'International Tables Vol C Tables 4.2.6.8 and 6.1.1.4'
H H 0 0 'International Tables Vol C Tables 4.2.6.8 and 6.1.1.4'
N N 0.0061 0.0033 'International Tables Vol C Tables 4.2.6.8 and 6.1.1.4'
O O 0.0106 0.006 'International Tables Vol C Tables 4.2.6.8 and 6.1.1.4'

loop_
_geom_angle_atom_site_label_1
_geom_angle_atom_site_label_2
_geom_angle_atom_site_label_3
_geom_angle_site_symmetry_1
_geom_angle_site_symmetry_3
_geom_angle
_geom_angle_publ_flag
O1 C1 C3 . . 117.93(11) ?
O1 C1 C2 . . 122.73(12) ?
C3 C1 C2 . . 119.35(12) ?
C3 C2 C1 3_676 . 120.13(12) ?
C3 C2 H2 3_676 . 119.9 ?
C1 C2 H2 . . 119.9 ?
C1 C3 C2 . 3_676 120.52(12) ?
C1 C3 H3 . . 119.7 ?
C2 C3 H3 3_676 . 119.7 ?
C5 C4 C9 . . 119.37(12) ?
C5 C4 N4 . . 119.34(11) ?
C9 C4 N4 . . 121.29(11) ?
C4 C5 C6 . . 120.59(12) ?
C4 C5 H5 . . 119.7 ?
C6 C5 H5 . . 119.7 ?
C7 C6 C5 . . 119.87(12) ?
C7 C6 H6 . . 120.1 ?
C5 C6 H6 . . 120.1 ?
C6 C7 C8 . . 119.91(13) ?
C6 C7 H7 . . 120 ?
C8 C7 H7 . . 120 ?
C9 C8 C7 . . 120.30(13) ?
C9 C8 H8 . . 119.8 ?
C7 C8 H8 . . 119.8 ?
C8 C9 C4 . . 119.95(12) ?
C8 C9 N1 . . 118.91(12) ?
C4 C9 N1 . . 121.14(11) ?
N2 C10 N1 . . 115.67(11) ?
N2 C10 H10A . . 108.4 ?
N1 C10 H10A . . 108.4 ?
N2 C10 H10B . . 108.4 ?
N1 C10 H10B . . 108.4 ?
H10A C10 H10B . . 107.4 ?
N2 C11 N3 . . 111.02(10) ?
N2 C11 H11A . . 109.4 ?
N3 C11 H11A . . 109.4 ?
N2 C11 H11B . . 109.4 ?
N3 C11 H11B . . 109.4 ?
H11A C11 H11B . . 108 ?
N4 C12 N3 . . 115.26(11) ?
N4 C12 H12A . . 108.5 ?
N3 C12 H12A . . 108.5 ?
N4 C12 H12B . . 108.5 ?
N3 C12 H12B . . 108.5 ?
H12A C12 H12B . . 107.5 ?
N2 C13 N4 . . 115.67(11) ?
N2 C13 H13A . . 108.4 ?
N4 C13 H13A . . 108.4 ?
N2 C13 H13B . . 108.4 ?
N4 C13 H13B . . 108.4 ?
H13A C13 H13B . . 107.4 ?
N1 C14 N3 . . 115.56(11) ?
N1 C14 H14A . . 108.4 ?
N3 C14 H14A . . 108.4 ?
N1 C14 H14B . . 108.4 ?
N3 C14 H14B . . 108.4 ?
H14A C14 H14B . . 107.5 ?
C9 N1 C14 . . 112.78(10) ?
C9 N1 C10 . . 113.65(10) ?
C14 N1 C10 . . 110.28(10) ?
C11 N2 C13 . . 108.29(11) ?
C11 N2 C10 . . 108.09(11) ?
C13 N2 C10 . . 113.05(11) ?
C12 N3 C11 . . 108.01(10) ?
C12 N3 C14 . . 113.25(10) ?
C11 N3 C14 . . 107.53(10) ?
C4 N4 C12 . . 113.22(10) ?
C4 N4 C13 . . 113.76(11) ?
C12 N4 C13 . . 110.04(10) ?
C1 O1 H1O . . 111.2(10) ?

loop_
_geom_bond_atom_site_label_1
_geom_bond_atom_site_label_2
_geom_bond_site_symmetry_2
_geom_bond_distance
_geom_bond_publ_flag
C1 O1 . 1.3755(16) ?
C1 C3 . 1.3893(18) ?
C1 C2 . 1.3924(18) ?
C2 C3 3_676 1.3918(18) ?
C2 H2 . 0.95 ?
C3 C2 3_676 1.3918(18) ?
C3 H3 . 0.95 ?
C4 C5 . 1.3912(18) ?
C4 C9 . 1.4023(18) ?
C4 N4 . 1.4407(16) ?
C5 C6 . 1.3933(19) ?
C5 H5 . 0.95 ?
C6 C7 . 1.389(2) ?
C6 H6 . 0.95 ?
C7 C8 . 1.3945(19) ?
C7 H7 . 0.95 ?
C8 C9 . 1.3894(18) ?
C8 H8 . 0.95 ?
C9 N1 . 1.4428(16) ?
C10 N2 . 1.4689(19) ?
C10 N1 . 1.4750(17) ?
C10 H10A . 0.99 ?
C10 H10B . 0.99 ?
C11 N2 . 1.4677(18) ?
C11 N3 . 1.4785(18) ?
C11 H11A . 0.99 ?
C11 H11B . 0.99 ?
C12 N4 . 1.4733(17) ?
C12 N3 . 1.4783(17) ?
C12 H12A . 0.99 ?
C12 H12B . 0.99 ?
C13 N2 . 1.4678(18) ?
C13 N4 . 1.4754(17) ?
C13 H13A . 0.99 ?
C13 H13B . 0.99 ?
C14 N1 . 1.4717(17) ?
C14 N3 . 1.4822(17) ?
C14 H14A . 0.99 ?
C14 H14B . 0.99 ?
O1 H1O . 0.884(17) ?

loop_
_geom_hbond_atom_site_label_D
_geom_hbond_atom_site_label_H
_geom_hbond_atom_site_label_A
_geom_hbond_site_symmetry_A
_geom_hbond_distance_DH
_geom_hbond_distance_HA
_geom_hbond_distance_DA
_geom_hbond_angle_DHA
O1 H1O N3 . 0.884(17) 1.924(18) 2.7711(15) 159.9(15)

loop_
_geom_torsion_atom_site_label_1
_geom_torsion_atom_site_label_2
_geom_torsion_atom_site_label_3
_geom_torsion_atom_site_label_4
_geom_torsion_site_symmetry_1
_geom_torsion_site_symmetry_2
_geom_torsion_site_symmetry_3
_geom_torsion_site_symmetry_4
_geom_torsion
_geom_torsion_publ_flag
O1 C1 C2 C3 . . . 3_676 -179.44(12) ?
C3 C1 C2 C3 . . . 3_676 0.5(2) ?
O1 C1 C3 C2 . . . 3_676 179.45(11) ?
C2 C1 C3 C2 . . . 3_676 -0.5(2) ?
C9 C4 C5 C6 . . . . 0.43(19) ?
N4 C4 C5 C6 . . . . 179.71(12) ?
C4 C5 C6 C7 . . . . -0.8(2) ?
C5 C6 C7 C8 . . . . 0.2(2) ?
C6 C7 C8 C9 . . . . 0.7(2) ?
C7 C8 C9 C4 . . . . -1.0(2) ?
C7 C8 C9 N1 . . . . -179.89(12) ?
C5 C4 C9 C8 . . . . 0.45(19) ?
N4 C4 C9 C8 . . . . -178.81(12) ?
C5 C4 C9 N1 . . . . 179.31(11) ?
N4 C4 C9 N1 . . . . 0.05(19) ?
C8 C9 N1 C14 . . . . 115.04(13) ?
C4 C9 N1 C14 . . . . -63.82(15) ?
C8 C9 N1 C10 . . . . -118.50(13) ?
C4 C9 N1 C10 . . . . 62.63(16) ?
N3 C14 N1 C9 . . . . 81.18(14) ?
N3 C14 N1 C10 . . . . -47.06(15) ?
N2 C10 N1 C9 . . . . -80.71(14) ?
N2 C10 N1 C14 . . . . 47.05(15) ?
N3 C11 N2 C13 . . . . -60.98(14) ?
N3 C11 N2 C10 . . . . 61.83(14) ?
N4 C13 N2 C11 . . . . 54.80(15) ?
N4 C13 N2 C10 . . . . -64.94(15) ?
N1 C10 N2 C11 . . . . -54.74(14) ?
N1 C10 N2 C13 . . . . 65.12(15) ?
N4 C12 N3 C11 . . . . -54.78(14) ?
N4 C12 N3 C14 . . . . 64.19(14) ?
N2 C11 N3 C12 . . . . 60.99(14) ?
N2 C11 N3 C14 . . . . -61.55(13) ?
N1 C14 N3 C12 . . . . -64.71(14) ?
N1 C14 N3 C11 . . . . 54.54(14) ?
C5 C4 N4 C12 . . . . -115.32(13) ?
C9 C4 N4 C12 . . . . 63.94(16) ?
C5 C4 N4 C13 . . . . 118.07(13) ?
C9 C4 N4 C13 . . . . -62.66(15) ?
N3 C12 N4 C4 . . . . -80.82(14) ?
N3 C12 N4 C13 . . . . 47.73(15) ?
N2 C13 N4 C4 . . . . 80.50(14) ?
N2 C13 N4 C12 . . . . -47.75(15) ?
